data_7226680
loop_
_publ_author_name
'Zhang, Qi'
'Jia, Lina'
'Wang, Jian-Rong'
'Mei, Xuefeng'

_publ_section_title
;
 Absolute asymmetric synthesis of a sanguinarine derivative through
 crystal--solution interactions
;
_journal_issue 46
_journal_name_full CrystEngComm
_journal_page_first 8834
_journal_paper_doi 10.1039/C6CE01765G
_journal_volume 18
_journal_year 2016
_chemical_absolute_configuration ad
_chemical_formula_sum 'C21 H17 N O5'
_chemical_formula_weight 363.36
_chemical_name_systematic Sanguinarine
_space_group_IT_number 19
_symmetry_cell_setting orthorhombic
_symmetry_space_group_name_Hall 'P 2ac 2ab'
_symmetry_space_group_name_H-M 'P 21 21 21'
_atom_sites_solution_hydrogens geom
_atom_sites_solution_primary direct
_atom_sites_solution_secondary difmap
_audit_creation_method SHELXL-97
_audit_update_record
;
2016-02-22 deposited with the CCDC.
2016-09-29 downloaded from the CCDC.
;
_cell_angle_alpha 90.00
_cell_angle_beta 90.00
_cell_angle_gamma 90.00
_cell_formula_units_Z 4
_cell_length_a 7.7154(2)
_cell_length_b 9.5901(3)
_cell_length_c 22.5595(6)
_cell_measurement_reflns_used 4034
_cell_measurement_temperature 170(2)
_cell_measurement_theta_max 59.65
_cell_measurement_theta_min 3.92
_cell_volume 1669.21(8)
_computing_cell_refinement 'Bruker SAINT'
_computing_data_collection 'Bruker APEX2'
_computing_data_reduction 'Bruker SAINT'
_computing_molecular_graphics 'Bruker SHELXTL'
_computing_publication_material 'Bruker SHELXTL'
_computing_structure_refinement 'SHELXL-97 (Sheldrick, 2008)'
_computing_structure_solution 'SHELXS-97 (Sheldrick, 2008)'
_diffrn_ambient_temperature 170(2)
_diffrn_measured_fraction_theta_full 0.996
_diffrn_measured_fraction_theta_max 0.996
_diffrn_measurement_device_type 'Bruker APXII-CCD'
_diffrn_measurement_method '\f and \w scans'
_diffrn_radiation_monochromator graphite
_diffrn_radiation_source 'fine-focus sealed tube'
_diffrn_radiation_type CuK\a
_diffrn_radiation_wavelength 1.54178
_diffrn_reflns_av_R_equivalents 0.0960
_diffrn_reflns_av_sigmaI/netI 0.0625
_diffrn_reflns_limit_h_max 8
_diffrn_reflns_limit_h_min -8
_diffrn_reflns_limit_k_max 11
_diffrn_reflns_limit_k_min -11
_diffrn_reflns_limit_l_max 25
_diffrn_reflns_limit_l_min -26
_diffrn_reflns_number 18142
_diffrn_reflns_theta_full 63.43
_diffrn_reflns_theta_max 63.43
_diffrn_reflns_theta_min 3.92
_exptl_absorpt_coefficient_mu 0.861
_exptl_crystal_colour white
_exptl_crystal_density_diffrn 1.446
_exptl_crystal_density_method 'not measured'
_exptl_crystal_description polyhedral
_exptl_crystal_F_000 760
_exptl_crystal_size_max 0.10
_exptl_crystal_size_mid 0.10
_exptl_crystal_size_min 0.08
_refine_diff_density_max 0.224
_refine_diff_density_min -0.192
_refine_diff_density_rms 0.044
_refine_ls_abs_structure_details 'Flack H D (1983), Acta Cryst. A39, 876-881'
_refine_ls_abs_structure_Flack 0.0(2)
_refine_ls_extinction_coef 0.0058(5)
_refine_ls_extinction_expression Fc^*^=kFc[1+0.001xFc^2^\l^3^/sin(2\q)]^-1/4^
_refine_ls_extinction_method SHELXL
_refine_ls_goodness_of_fit_ref 1.035
_refine_ls_hydrogen_treatment mixed
_refine_ls_matrix_type full
_refine_ls_number_parameters 247
_refine_ls_number_reflns 2707
_refine_ls_number_restraints 0
_refine_ls_restrained_S_all 1.035
_refine_ls_R_factor_all 0.0421
_refine_ls_R_factor_gt 0.0370
_refine_ls_shift/su_max 0.002
_refine_ls_shift/su_mean 0.000
_refine_ls_structure_factor_coef Fsqd
_refine_ls_weighting_details 'calc w=1/[\s^2^(Fo^2^)+(0.0454P)^2^+0.1136P] where P=(Fo^2^+2Fc^2^)/3'
_refine_ls_weighting_scheme calc
_refine_ls_wR_factor_gt 0.0959
_refine_ls_wR_factor_ref 0.0999
_reflns_number_gt 2457
_reflns_number_total 2707
_reflns_threshold_expression >2sigma(I)
_cod_data_source_file c6ce01765g2.cif
_cod_data_source_block cu_2015459_0m
_cod_depositor_comments 'Adding full bibliography for 7226679--7226681.cif.'
_cod_database_code 7226680

loop_
_symmetry_equiv_pos_as_xyz
'x, y, z'
'x+1/2, -y+1/2, -z'
'-x, y+1/2, -z+1/2'
'-x+1/2, -y, z+1/2'

loop_
_atom_site_label
_atom_site_type_symbol
_atom_site_fract_x
_atom_site_fract_y
_atom_site_fract_z
_atom_site_U_iso_or_equiv
_atom_site_adp_type
_atom_site_occupancy
_atom_site_symmetry_multiplicity
_atom_site_calc_flag
_atom_site_refinement_flags
O2 O 0.1124(2) 0.47576(15) 0.08793(6) 0.0409(4) Uani 1 1 d .
O3 O 0.1056(2) 0.28810(14) 0.50313(6) 0.0429(4) Uani 1 1 d .
O4 O 0.2191(2) 0.09752(16) 0.55281(7) 0.0519(5) Uani 1 1 d .
O5 O 0.23497(19) 0.45042(13) 0.37991(6) 0.0324(4) Uani 1 1 d .
O1 O 0.2840(2) 0.32174(16) 0.03591(6) 0.0427(4) Uani 1 1 d .
N1 N 0.0835(2) 0.31290(16) 0.30874(7) 0.0299(4) Uani 1 1 d .
C18 C 0.1501(3) 0.4226(3) 0.02998(10) 0.0459(6) Uani 1 1 d .
H1 H 0.0474 0.3801 0.0130 0.055 Uiso 1 1 calc R
H13 H 0.1875 0.4976 0.0041 0.055 Uiso 1 1 calc R
C3 C 0.1721(3) 0.3742(2) 0.12628(9) 0.0337(5) Uani 1 1 d .
C4 C 0.1446(3) 0.3633(2) 0.18526(9) 0.0323(5) Uani 1 1 d .
H14 H 0.0729 0.4256 0.2052 0.039 Uiso 1 1 calc R
C5 C 0.2306(3) 0.2518(2) 0.21594(9) 0.0314(5) Uani 1 1 d .
C6 C 0.2067(3) 0.2283(2) 0.27774(10) 0.0303(5) Uani 1 1 d .
C14 C 0.3005(3) 0.1265(2) 0.30719(10) 0.0348(5) Uani 1 1 d .
C13 C 0.2768(3) 0.1063(2) 0.37150(10) 0.0355(5) Uani 1 1 d .
C8 C 0.1908(3) 0.2130(2) 0.40277(9) 0.0316(5) Uani 1 1 d .
C9 C 0.1779(3) 0.1961(2) 0.46317(9) 0.0346(5) Uani 1 1 d .
C19 C 0.1310(4) 0.2261(2) 0.55965(10) 0.0466(6) Uani 1 1 d .
H2 H 0.1986 0.2880 0.5846 0.056 Uiso 1 1 calc R
H17 H 0.0199 0.2106 0.5786 0.056 Uiso 1 1 calc R
C10 C 0.2437(3) 0.0829(2) 0.49226(10) 0.0389(5) Uani 1 1 d .
C20 C -0.0981(3) 0.2794(2) 0.29609(9) 0.0389(5) Uani 1 1 d .
H4 H -0.1142 0.2718 0.2540 0.058 Uiso 1 1 calc R
H3 H -0.1712 0.3520 0.3113 0.058 Uiso 1 1 calc R
H5 H -0.1277 0.1925 0.3146 0.058 Uiso 1 1 calc R
C7 C 0.1168(3) 0.3374(2) 0.37114(9) 0.0297(5) Uani 1 1 d .
H9 H 0.0067 0.3618 0.3902 0.036 Uiso 1 1 calc R
C21 C 0.1552(3) 0.5811(2) 0.36646(11) 0.0451(6) Uani 1 1 d .
H6 H 0.1203 0.5820 0.3256 0.068 Uiso 1 1 calc R
H7 H 0.2363 0.6552 0.3734 0.068 Uiso 1 1 calc R
H8 H 0.0553 0.5938 0.3913 0.068 Uiso 1 1 calc R
C2 C 0.2790(3) 0.2824(2) 0.09492(9) 0.0352(5) Uani 1 1 d .
C1 C 0.3673(3) 0.1790(2) 0.12172(10) 0.0386(5) Uani 1 1 d .
H12 H 0.4401 0.1204 0.1003 0.046 Uiso 1 1 calc R
C17 C 0.3452(3) 0.1626(2) 0.18393(10) 0.0343(5) Uani 1 1 d .
C16 C 0.4387(3) 0.0598(2) 0.21509(10) 0.0413(6) Uani 1 1 d .
H11 H 0.5144 0.0018 0.1946 0.050 Uiso 1 1 calc R
C15 C 0.4201(3) 0.0440(2) 0.27475(10) 0.0411(5) Uani 1 1 d .
H10 H 0.4869 -0.0219 0.2945 0.049 Uiso 1 1 calc R
C12 C 0.3388(3) -0.0105(2) 0.40152(11) 0.0422(6) Uani 1 1 d .
H16 H 0.3917 -0.0815 0.3801 0.051 Uiso 1 1 calc R
C11 C 0.3237(3) -0.0237(2) 0.46285(11) 0.0457(6) Uani 1 1 d .
H15 H 0.3661 -0.1014 0.4828 0.055 Uiso 1 1 calc R

loop_
_atom_site_aniso_label
_atom_site_aniso_U_11
_atom_site_aniso_U_22
_atom_site_aniso_U_33
_atom_site_aniso_U_23
_atom_site_aniso_U_13
_atom_site_aniso_U_12
O2 0.0519(10) 0.0383(8) 0.0324(8) -0.0043(6) 0.0004(7) 0.0028(8)
O3 0.0519(10) 0.0385(9) 0.0384(8) 0.0111(7) 0.0025(7) 0.0128(8)
O4 0.0563(12) 0.0473(10) 0.0520(10) 0.0231(7) 0.0044(8) 0.0095(9)
O5 0.0348(9) 0.0206(7) 0.0418(8) 0.0028(6) -0.0012(6) 0.0033(6)
O1 0.0452(10) 0.0458(9) 0.0370(9) -0.0131(7) 0.0024(7) -0.0036(8)
N1 0.0292(10) 0.0266(9) 0.0340(9) -0.0007(7) 0.0009(7) 0.0040(7)
C18 0.0564(16) 0.0452(14) 0.0360(13) -0.0104(10) 0.0022(11) -0.0019(12)
C3 0.0352(13) 0.0272(11) 0.0387(12) -0.0066(9) 0.0004(9) -0.0048(9)
C4 0.0332(12) 0.0233(10) 0.0405(12) -0.0057(9) 0.0024(9) 0.0004(9)
C5 0.0300(12) 0.0213(10) 0.0428(12) -0.0066(8) 0.0011(9) -0.0042(8)
C6 0.0260(12) 0.0214(10) 0.0435(12) -0.0037(8) 0.0032(9) 0.0001(8)
C14 0.0288(12) 0.0237(10) 0.0521(13) 0.0004(9) 0.0022(10) 0.0010(9)
C13 0.0311(13) 0.0240(10) 0.0513(13) 0.0056(9) 0.0012(10) -0.0003(9)
C8 0.0289(12) 0.0240(10) 0.0418(13) 0.0060(9) 0.0010(9) 0.0006(8)
C9 0.0304(12) 0.0263(11) 0.0471(13) 0.0065(9) 0.0016(9) 0.0000(9)
C19 0.0562(17) 0.0441(14) 0.0396(13) 0.0117(10) -0.0056(11) 0.0072(12)
C10 0.0371(13) 0.0352(12) 0.0444(13) 0.0159(9) 0.0010(10) -0.0027(10)
C20 0.0339(13) 0.0418(13) 0.0410(13) -0.0029(9) 0.0027(9) 0.0028(10)
C7 0.0296(12) 0.0241(10) 0.0355(11) 0.0021(8) 0.0031(9) 0.0010(9)
C21 0.0516(15) 0.0216(11) 0.0620(15) 0.0045(10) -0.0054(12) 0.0061(10)
C2 0.0361(13) 0.0331(11) 0.0365(12) -0.0129(9) 0.0021(9) -0.0096(10)
C1 0.0322(13) 0.0364(13) 0.0474(14) -0.0171(10) 0.0053(10) -0.0041(10)
C17 0.0298(12) 0.0268(11) 0.0462(13) -0.0088(9) 0.0052(9) -0.0047(9)
C16 0.0354(14) 0.0277(12) 0.0608(15) -0.0104(11) 0.0085(11) 0.0041(10)
C15 0.0347(13) 0.0281(11) 0.0605(15) -0.0021(10) 0.0042(11) 0.0040(10)
C12 0.0386(14) 0.0243(11) 0.0637(17) 0.0065(10) 0.0041(11) 0.0056(10)
C11 0.0432(15) 0.0285(12) 0.0654(17) 0.0211(11) -0.0009(12) 0.0045(10)

loop_
_atom_type_symbol
_atom_type_description
_atom_type_scat_dispersion_real
_atom_type_scat_dispersion_imag
_atom_type_scat_source
C C 0.0181 0.0091 'International Tables Vol C Tables 4.2.6.8 and 6.1.1.4'
H H 0.0000 0.0000 'International Tables Vol C Tables 4.2.6.8 and 6.1.1.4'
N N 0.0311 0.0180 'International Tables Vol C Tables 4.2.6.8 and 6.1.1.4'
O O 0.0492 0.0322 'International Tables Vol C Tables 4.2.6.8 and 6.1.1.4'

loop_
_geom_angle_atom_site_label_1
_geom_angle_atom_site_label_2
_geom_angle_atom_site_label_3
_geom_angle
C3 O2 C18 104.65(16)
C9 O3 C19 105.26(16)
C10 O4 C19 105.15(16)
C21 O5 C7 111.13(16)
C2 O1 C18 104.81(17)
C6 N1 C7 116.63(16)
C6 N1 C20 114.53(16)
C7 N1 C20 113.20(16)
O1 C18 O2 107.67(18)
O1 C18 H1 110.2
O2 C18 H1 110.2
O1 C18 H13 110.2
O2 C18 H13 110.2
H1 C18 H13 108.5
C4 C3 O2 128.2(2)
C4 C3 C2 122.8(2)
O2 C3 C2 108.88(18)
C3 C4 C5 117.37(19)
C3 C4 H14 121.3
C5 C4 H14 121.3
C6 C5 C17 118.73(19)
C6 C5 C4 122.01(18)
C17 C5 C4 119.25(19)
C14 C6 C5 120.90(18)
C14 C6 N1 120.81(19)
C5 C6 N1 118.29(17)
C6 C14 C15 119.0(2)
C6 C14 C13 119.98(19)
C15 C14 C13 121.0(2)
C12 C13 C8 120.1(2)
C12 C13 C14 122.8(2)
C8 C13 C14 117.06(18)
C9 C8 C13 116.36(18)
C9 C8 C7 122.45(19)
C13 C8 C7 121.19(18)
C10 C9 C8 122.8(2)
C10 C9 O3 110.18(18)
C8 C9 O3 126.95(18)
O4 C19 O3 109.43(18)
O4 C19 H2 109.8
O3 C19 H2 109.8
O4 C19 H17 109.8
O3 C19 H17 109.8
H2 C19 H17 108.2
C11 C10 C9 122.0(2)
C11 C10 O4 128.06(19)
C9 C10 O4 109.97(19)
N1 C20 H4 109.5
N1 C20 H3 109.5
H4 C20 H3 109.5
N1 C20 H5 109.5
H4 C20 H5 109.5
H3 C20 H5 109.5
O5 C7 N1 111.72(15)
O5 C7 C8 107.08(16)
N1 C7 C8 113.55(16)
O5 C7 H9 108.1
N1 C7 H9 108.1
C8 C7 H9 108.1
O5 C21 H6 109.5
O5 C21 H7 109.5
H6 C21 H7 109.5
O5 C21 H8 109.5
H6 C21 H8 109.5
H7 C21 H8 109.5
C1 C2 O1 128.19(19)
C1 C2 C3 122.3(2)
O1 C2 C3 109.36(19)
C2 C1 C17 117.61(19)
C2 C1 H12 121.2
C17 C1 H12 121.2
C16 C17 C1 120.51(19)
C16 C17 C5 118.97(19)
C1 C17 C5 120.5(2)
C15 C16 C17 121.1(2)
C15 C16 H11 119.5
C17 C16 H11 119.5
C16 C15 C14 121.1(2)
C16 C15 H10 119.4
C14 C15 H10 119.4
C13 C12 C11 121.8(2)
C13 C12 H16 119.1
C11 C12 H16 119.1
C10 C11 C12 116.87(19)
C10 C11 H15 121.6
C12 C11 H15 121.6

loop_
_geom_bond_atom_site_label_1
_geom_bond_atom_site_label_2
_geom_bond_distance
O2 C3 1.382(3)
O2 C18 1.433(2)
O3 C9 1.379(3)
O3 C19 1.421(3)
O4 C10 1.386(3)
O4 C19 1.416(3)
O5 C21 1.429(2)
O5 C7 1.430(2)
O1 C2 1.384(3)
O1 C18 1.422(3)
N1 C6 1.432(2)
N1 C7 1.450(3)
N1 C20 1.465(3)
C18 H1 0.9700
C18 H13 0.9700
C3 C4 1.351(3)
C3 C2 1.398(3)
C4 C5 1.436(3)
C4 H14 0.9300
C5 C6 1.424(3)
C5 C17 1.426(3)
C6 C14 1.385(3)
C14 C15 1.419(3)
C14 C13 1.475(3)
C13 C12 1.393(3)
C13 C8 1.410(3)
C8 C9 1.376(3)
C8 C7 1.503(3)
C9 C10 1.367(3)
C19 H2 0.9700
C19 H17 0.9700
C10 C11 1.366(3)
C20 H4 0.9600
C20 H3 0.9600
C20 H5 0.9600
C7 H9 0.9800
C21 H6 0.9600
C21 H7 0.9600
C21 H8 0.9600
C2 C1 1.347(3)
C1 C17 1.423(3)
C1 H12 0.9300
C17 C16 1.410(3)
C16 C15 1.362(3)
C16 H11 0.9300
C15 H10 0.9300
C12 C11 1.394(3)
C12 H16 0.9300
C11 H15 0.9300

loop_
_geom_torsion_atom_site_label_1
_geom_torsion_atom_site_label_2
_geom_torsion_atom_site_label_3
_geom_torsion_atom_site_label_4
_geom_torsion
C2 O1 C18 O2 20.3(2)
C3 O2 C18 O1 -21.5(2)
C18 O2 C3 C4 -169.0(2)
C18 O2 C3 C2 14.4(2)
O2 C3 C4 C5 -176.19(19)
C2 C3 C4 C5 0.0(3)
C3 C4 C5 C6 -178.1(2)
C3 C4 C5 C17 2.7(3)
C17 C5 C6 C14 4.0(3)
C4 C5 C6 C14 -175.26(19)
C17 C5 C6 N1 -176.27(17)
C4 C5 C6 N1 4.5(3)
C7 N1 C6 C14 28.7(3)
C20 N1 C6 C14 -106.8(2)
C7 N1 C6 C5 -151.11(18)
C20 N1 C6 C5 73.4(2)
C5 C6 C14 C15 -0.8(3)
N1 C6 C14 C15 179.40(19)
C5 C6 C14 C13 178.51(18)
N1 C6 C14 C13 -1.3(3)
C6 C14 C13 C12 166.6(2)
C15 C14 C13 C12 -14.1(3)
C6 C14 C13 C8 -14.9(3)
C15 C14 C13 C8 164.4(2)
C12 C13 C8 C9 1.9(3)
C14 C13 C8 C9 -176.62(19)
C12 C13 C8 C7 -177.7(2)
C14 C13 C8 C7 3.8(3)
C13 C8 C9 C10 0.0(3)
C7 C8 C9 C10 179.6(2)
C13 C8 C9 O3 177.5(2)
C7 C8 C9 O3 -2.9(3)
C19 O3 C9 C10 0.4(2)
C19 O3 C9 C8 -177.4(2)
C10 O4 C19 O3 -0.7(2)
C9 O3 C19 O4 0.2(2)
C8 C9 C10 C11 -1.7(4)
O3 C9 C10 C11 -179.6(2)
C8 C9 C10 O4 177.07(19)
O3 C9 C10 O4 -0.8(3)
C19 O4 C10 C11 179.6(2)
C19 O4 C10 C9 0.9(2)
C21 O5 C7 N1 71.6(2)
C21 O5 C7 C8 -163.50(17)
C6 N1 C7 O5 83.64(19)
C20 N1 C7 O5 -140.29(16)
C6 N1 C7 C8 -37.6(2)
C20 N1 C7 C8 98.5(2)
C9 C8 C7 O5 78.6(2)
C13 C8 C7 O5 -101.8(2)
C9 C8 C7 N1 -157.6(2)
C13 C8 C7 N1 22.0(3)
C18 O1 C2 C1 172.3(2)
C18 O1 C2 C3 -11.4(2)
C4 C3 C2 C1 -2.3(3)
O2 C3 C2 C1 174.55(18)
C4 C3 C2 O1 -178.84(19)
O2 C3 C2 O1 -2.0(2)
O1 C2 C1 C17 177.48(19)
C3 C2 C1 C17 1.6(3)
C2 C1 C17 C16 -177.60(19)
C2 C1 C17 C5 1.1(3)
C6 C5 C17 C16 -3.8(3)
C4 C5 C17 C16 175.44(18)
C6 C5 C17 C1 177.45(19)
C4 C5 C17 C1 -3.3(3)
C1 C17 C16 C15 179.3(2)
C5 C17 C16 C15 0.5(3)
C17 C16 C15 C14 2.7(3)
C6 C14 C15 C16 -2.6(3)
C13 C14 C15 C16 178.1(2)
C8 C13 C12 C11 -2.2(3)
C14 C13 C12 C11 176.2(2)
C9 C10 C11 C12 1.4(4)
O4 C10 C11 C12 -177.1(2)
C13 C12 C11 C10 0.5(3)
